data_7061466
loop_
_publ_author_name
'Singh, Ayushi'
'Singh, Amita'
'Kociok-K\"ohn, Gabriele'
'Chauhan, Ratna'
'Gosavi, Suresh W.'
'Singh, Anar'
'Singh, Ashish Kumar'
'Kumar, Abhinav'
'Muddassir, Mohd.'

_publ_section_title
;
 Phase-controlled solvothermal syntheses and oxygen evolution reaction
 (OER) activity of nickel sulfide nanoparticles obtained from
 1,2-bis(diphenylphosphino)ethane nickel(ii) acetylacetonatedithiolate
;
_journal_issue 21
_journal_name_full 'New Journal of Chemistry'
_journal_page_first 10246
_journal_page_last 10255
_journal_paper_doi 10.1039/D2NJ01177H
_journal_volume 46
_journal_year 2022
_chemical_formula_moiety 'C32 H30 Ni O2 P2 S2, C H Cl3'
_chemical_formula_sum 'C33 H31 Cl3 Ni O2 P2 S2'
_chemical_formula_weight 750.70
_space_group_crystal_system triclinic
_space_group_IT_number 2
_space_group_name_Hall '-P 1'
_space_group_name_H-M_alt 'P -1'
_atom_sites_solution_hydrogens geom
_atom_sites_solution_primary dual
_audit_creation_method SHELXL-2014/7
_audit_update_record
;
2022-01-26 deposited with the CCDC.	2022-04-26 downloaded from the CCDC.
;
_cell_angle_alpha 89.198(2)
_cell_angle_beta 74.574(2)
_cell_angle_gamma 81.894(2)
_cell_formula_units_Z 2
_cell_length_a 10.6800(3)
_cell_length_b 12.5165(3)
_cell_length_c 13.2741(4)
_cell_measurement_reflns_used 10932
_cell_measurement_temperature 150(2)
_cell_measurement_theta_max 29.8750
_cell_measurement_theta_min 3.9820
_cell_volume 1692.90(8)
_computing_cell_refinement 'CrysAlisPro 1.171.38.41 (Rigaku OD, 2015)'
_computing_data_collection 'CrysAlisPro 1.171.38.41 (Rigaku OD, 2015)'
_computing_data_reduction 'CrysAlisPro 1.171.38.41 (Rigaku OD, 2015)'
_computing_molecular_graphics 'ORTEP3 for Windows - Farrugia, L. J. J. Appl. Crystallogr. 1997, 30, 565'
_computing_publication_material
;
 'WinGX publication routines, Farrugia, 
 L. J., J. Appl. Crystallogr., 1999, 32, 837-838
;
_computing_structure_refinement
;
 SHELXL-2014/7 (Sheldrick, 2014)
 Sheldrick GM (2008) Acta Crystallogr A64:112--122 and 
 C. B. H\"ubschle, G. M. Sheldrick and B. Dittrich
 ShelXle: a Qt graphical user interface for SHELXL
 J. Appl. Cryst., 44, (2011) 1281-1284.
;
_computing_structure_solution
; 
 SHELXT 
G.M.Sheldrick,Acta Crystallogr.,Sect. A: Found.Crystallogr., 2008, 64,112-122.
;
_diffrn_ambient_environment N~2~
_diffrn_ambient_temperature 150.00(10)
_diffrn_detector 'CCD plate'
_diffrn_detector_area_resol_mean 8.0734
_diffrn_detector_type EosS2
_diffrn_measured_fraction_theta_full 0.998
_diffrn_measured_fraction_theta_max 0.881
_diffrn_measurement_device 'four-circle diffractometer'
_diffrn_measurement_device_type 'New Xcalibur, EosS2'
_diffrn_radiation_monochromator graphite
_diffrn_radiation_probe x-ray
_diffrn_radiation_type 'Mo K\a'
_diffrn_radiation_wavelength 0.71073
_diffrn_reflns_av_R_equivalents 0.0269
_diffrn_reflns_av_unetI/netI 0.0368
_diffrn_reflns_Laue_measured_fraction_full 0.998
_diffrn_reflns_Laue_measured_fraction_max 0.881
_diffrn_reflns_limit_h_max 14
_diffrn_reflns_limit_h_min -14
_diffrn_reflns_limit_k_max 16
_diffrn_reflns_limit_k_min -17
_diffrn_reflns_limit_l_max 18
_diffrn_reflns_limit_l_min -18
_diffrn_reflns_number 25119
_diffrn_reflns_point_group_measured_fraction_full 0.998
_diffrn_reflns_point_group_measured_fraction_max 0.881
_diffrn_reflns_theta_full 25.242
_diffrn_reflns_theta_max 30.280
_diffrn_reflns_theta_min 3.289
_diffrn_source 'fine-focus sealed X-ray tube'
_diffrn_source_type 'Enhance (Mo) X-ray Source'
_exptl_absorpt_coefficient_mu 1.058
_exptl_absorpt_correction_T_max 1.00000
_exptl_absorpt_correction_T_min 0.89390
_exptl_absorpt_correction_type multi-scan
_exptl_absorpt_process_details
;
CrysAlisPro 1.171.38.41 (Rigaku Oxford Diffraction, 2015)
Empirical absorption correction using spherical harmonics,
 implemented in SCALE3 ABSPACK scaling algorithm.
;
_exptl_crystal_colour orange
_exptl_crystal_density_diffrn 1.473
_exptl_crystal_description block
_exptl_crystal_F_000 772
_exptl_crystal_recrystallization_method 'Re-crystallisation from solvent: CHCl3'
_exptl_crystal_size_max 0.500
_exptl_crystal_size_mid 0.400
_exptl_crystal_size_min 0.200
_refine_diff_density_max 0.449
_refine_diff_density_min -0.377
_refine_diff_density_rms 0.064
_refine_ls_extinction_method none
_refine_ls_goodness_of_fit_ref 1.019
_refine_ls_hydrogen_treatment constr
_refine_ls_matrix_type full
_refine_ls_number_parameters 390
_refine_ls_number_reflns 8921
_refine_ls_number_restraints 0
_refine_ls_restrained_S_all 1.019
_refine_ls_R_factor_all 0.0451
_refine_ls_R_factor_gt 0.0325
_refine_ls_shift/su_max 0.002
_refine_ls_shift/su_mean 0.000
_refine_ls_structure_factor_coef Fsqd
_refine_ls_weighting_details 'w=1/[\s^2^(Fo^2^)+(0.0275P)^2^+0.7457P] where P=(Fo^2^+2Fc^2^)/3'
_refine_ls_weighting_scheme calc
_refine_ls_wR_factor_gt 0.0682
_refine_ls_wR_factor_ref 0.0739
_reflns_Friedel_coverage 0.000
_reflns_number_gt 7300
_reflns_number_total 8921
_reflns_threshold_expression 'I > 2\s(I)'
_cod_data_source_file d2nj01177h2.cif
_cod_data_source_block e16gkk4
_cod_depositor_comments 'Adding full bibliography for 7061466.cif.'
_cod_database_code 7061466
_shelx_shelxl_version_number 2014/7
_shelx_space_group_comment
;
The symmetry employed for this shelxl refinement is uniquely defined
by the following loop, which should always be used as a source of
symmetry information in preference to the above space-group names.
They are only intended as comments.
;
_shelx_estimated_absorpt_t_min 0.620
_shelx_estimated_absorpt_t_max 0.816
_oxdiff_exptl_absorpt_empirical_full_min 0.870
_oxdiff_exptl_absorpt_empirical_full_max 1.270
_oxdiff_exptl_absorpt_empirical_details
;
Empirical correction (ABSPACK) includes:
- Absorption correction using spherical harmonics
- Frame scaling
;

loop_
_space_group_symop_operation_xyz
'x, y, z'
'-x, -y, -z'

loop_
_atom_site_label
_atom_site_type_symbol
_atom_site_fract_x
_atom_site_fract_y
_atom_site_fract_z
_atom_site_U_iso_or_equiv
_atom_site_adp_type
_atom_site_occupancy
_atom_site_site_symmetry_order
_atom_site_calc_flag
_atom_site_refinement_flags_posn
_atom_site_refinement_flags_adp
_atom_site_refinement_flags_occupancy
_atom_site_disorder_assembly
_atom_site_disorder_group
Ni Ni 0.69089(2) 0.76279(2) 0.62978(2) 0.01416(6) Uani 1 1 d . . . . .
P1 P 0.52399(4) 0.71018(3) 0.74092(3) 0.01472(9) Uani 1 1 d . . . . .
P2 P 0.62524(4) 0.69262(3) 0.50721(3) 0.01547(9) Uani 1 1 d . . . . .
S1 S 0.77298(4) 0.83445(4) 0.74310(3) 0.01873(9) Uani 1 1 d . . . . .
S2 S 0.87462(4) 0.80349(4) 0.52858(3) 0.01924(9) Uani 1 1 d . . . . .
O1 O 1.24246(12) 0.90090(12) 0.59338(12) 0.0329(3) Uani 1 1 d . . . . .
O2 O 0.99117(17) 0.88421(15) 0.83434(12) 0.0515(5) Uani 1 1 d . . . . .
C1 C 0.40490(16) 0.68538(14) 0.67038(13) 0.0186(3) Uani 1 1 d . . . . .
H1A H 0.3402 0.6420 0.7129 0.022 Uiso 1 1 calc R U . . .
H1B H 0.3574 0.7545 0.6543 0.022 Uiso 1 1 calc R U . . .
C2 C 0.48314(17) 0.62386(14) 0.56956(13) 0.0192(3) Uani 1 1 d . . . . .
H2A H 0.4268 0.6216 0.5215 0.023 Uiso 1 1 calc R U . . .
H2B H 0.5138 0.5487 0.5855 0.023 Uiso 1 1 calc R U . . .
C3 C 0.57347(17) 0.57877(13) 0.79029(13) 0.0180(3) Uani 1 1 d . . . . .
C4 C 0.70586(18) 0.53706(15) 0.76867(15) 0.0239(4) Uani 1 1 d . . . . .
H4 H 0.7698 0.5777 0.7289 0.029 Uiso 1 1 calc R U . . .
C5 C 0.7456(2) 0.43686(16) 0.80445(17) 0.0310(4) Uani 1 1 d . . . . .
H5 H 0.8362 0.4089 0.7887 0.037 Uiso 1 1 calc R U . . .
C6 C 0.6535(2) 0.37790(16) 0.86281(16) 0.0325(5) Uani 1 1 d . . . . .
H6 H 0.6808 0.3096 0.8882 0.039 Uiso 1 1 calc R U . . .
C7 C 0.5214(2) 0.41782(17) 0.88453(17) 0.0361(5) Uani 1 1 d . . . . .
H7 H 0.4581 0.3765 0.9240 0.043 Uiso 1 1 calc R U . . .
C8 C 0.48111(19) 0.51798(16) 0.84886(15) 0.0284(4) Uani 1 1 d . . . . .
H8 H 0.3903 0.5453 0.8644 0.034 Uiso 1 1 calc R U . . .
C9 C 0.43575(16) 0.79232(13) 0.85571(13) 0.0175(3) Uani 1 1 d . . . . .
C10 C 0.50260(17) 0.81068(14) 0.92930(13) 0.0204(4) Uani 1 1 d . . . . .
H10 H 0.5898 0.7759 0.9210 0.025 Uiso 1 1 calc R U . . .
C11 C 0.44249(19) 0.87943(15) 1.01443(14) 0.0259(4) Uani 1 1 d . . . . .
H11 H 0.4891 0.8926 1.0637 0.031 Uiso 1 1 calc R U . . .
C12 C 0.3147(2) 0.92912(16) 1.02794(15) 0.0299(4) Uani 1 1 d . . . . .
H12 H 0.2737 0.9766 1.0862 0.036 Uiso 1 1 calc R U . . .
C13 C 0.2467(2) 0.90952(17) 0.95630(16) 0.0316(4) Uani 1 1 d . . . . .
H13 H 0.1584 0.9424 0.9664 0.038 Uiso 1 1 calc R U . . .
C14 C 0.30689(17) 0.84217(15) 0.86981(15) 0.0246(4) Uani 1 1 d . . . . .
H14 H 0.2603 0.8300 0.8202 0.030 Uiso 1 1 calc R U . . .
C15 C 0.74253(16) 0.58860(14) 0.42520(13) 0.0188(3) Uani 1 1 d . . . . .
C16 C 0.7981(2) 0.50301(16) 0.47480(16) 0.0316(4) Uani 1 1 d . . . . .
H16 H 0.7740 0.5009 0.5490 0.038 Uiso 1 1 calc R U . . .
C17 C 0.8879(2) 0.42107(17) 0.41706(18) 0.0378(5) Uani 1 1 d . . . . .
H17 H 0.9246 0.3629 0.4518 0.045 Uiso 1 1 calc R U . . .
C18 C 0.92447(19) 0.42341(17) 0.30903(17) 0.0329(5) Uani 1 1 d . . . . .
H18 H 0.9860 0.3670 0.2694 0.039 Uiso 1 1 calc R U . . .
C19 C 0.8709(2) 0.50799(18) 0.25961(17) 0.0374(5) Uani 1 1 d . . . . .
H19 H 0.8958 0.5099 0.1854 0.045 Uiso 1 1 calc R U . . .
C20 C 0.78083(19) 0.59072(16) 0.31705(15) 0.0300(4) Uani 1 1 d . . . . .
H20 H 0.7453 0.6491 0.2819 0.036 Uiso 1 1 calc R U . . .
C21 C 0.56994(15) 0.78717(13) 0.41786(12) 0.0165(3) Uani 1 1 d . . . . .
C22 C 0.50040(17) 0.75548(15) 0.35052(13) 0.0211(4) Uani 1 1 d . . . . .
H22 H 0.4798 0.6840 0.3523 0.025 Uiso 1 1 calc R U . . .
C23 C 0.46149(17) 0.82797(15) 0.28126(14) 0.0230(4) Uani 1 1 d . . . . .
H23 H 0.4145 0.8061 0.2355 0.028 Uiso 1 1 calc R U . . .
C24 C 0.49103(17) 0.93260(15) 0.27859(14) 0.0235(4) Uani 1 1 d . . . . .
H24 H 0.4642 0.9824 0.2311 0.028 Uiso 1 1 calc R U . . .
C25 C 0.55928(18) 0.96417(15) 0.34487(14) 0.0244(4) Uani 1 1 d . . . . .
H25 H 0.5795 1.0358 0.3429 0.029 Uiso 1 1 calc R U . . .
C26 C 0.59876(17) 0.89211(14) 0.41466(14) 0.0205(4) Uani 1 1 d . . . . .
H26 H 0.6456 0.9146 0.4603 0.025 Uiso 1 1 calc R U . . .
C27 C 0.91099(16) 0.84915(13) 0.64005(13) 0.0164(3) Uani 1 1 d . . . . .
C28 C 1.02034(16) 0.88824(14) 0.64995(14) 0.0195(3) Uani 1 1 d . . . . .
C29 C 1.14244(17) 0.89069(14) 0.56726(15) 0.0226(4) Uani 1 1 d . . . . .
C30 C 1.14883(18) 0.88079(17) 0.45363(15) 0.0297(4) Uani 1 1 d . . . . .
H30A H 1.0683 0.9195 0.4408 0.045 Uiso 1 1 calc R U . . .
H30B H 1.1576 0.8044 0.4338 0.045 Uiso 1 1 calc R U . . .
H30C H 1.2247 0.9120 0.4119 0.045 Uiso 1 1 calc R U . . .
C31 C 1.02136(17) 0.93270(17) 0.75380(15) 0.0262(4) Uani 1 1 d . . . . .
C32 C 1.0535(3) 1.04492(18) 0.75778(18) 0.0427(6) Uani 1 1 d . . . . .
H32A H 1.0909 1.0681 0.6866 0.064 Uiso 1 1 calc R U . . .
H32B H 1.1172 1.0461 0.7988 0.064 Uiso 1 1 calc R U . . .
H32C H 0.9733 1.0940 0.7906 0.064 Uiso 1 1 calc R U . . .
C41 C 0.88726(19) 0.72186(17) 0.99400(16) 0.0313(4) Uani 1 1 d . . . . .
H41 H 0.8994 0.7648 0.9289 0.038 Uiso 1 1 calc R U . . .
Cl1 Cl 1.03643(6) 0.69993(6) 1.02811(6) 0.05801(18) Uani 1 1 d . . . . .
Cl2 Cl 0.76388(6) 0.79464(5) 1.09386(5) 0.04251(14) Uani 1 1 d . . . . .
Cl3 Cl 0.83974(6) 0.59814(5) 0.96964(5) 0.04405(14) Uani 1 1 d . . . . .

loop_
_atom_site_aniso_label
_atom_site_aniso_U_11
_atom_site_aniso_U_22
_atom_site_aniso_U_33
_atom_site_aniso_U_23
_atom_site_aniso_U_13
_atom_site_aniso_U_12
Ni 0.01407(10) 0.01478(11) 0.01498(11) 0.00144(8) -0.00508(8) -0.00430(8)
P1 0.0147(2) 0.0155(2) 0.0153(2) 0.00157(15) -0.00527(15) -0.00409(16)
P2 0.0176(2) 0.0143(2) 0.0158(2) 0.00081(15) -0.00631(16) -0.00312(16)
S1 0.0172(2) 0.0235(2) 0.0169(2) -0.00036(16) -0.00447(15) -0.00779(17)
S2 0.0167(2) 0.0240(2) 0.0174(2) 0.00156(16) -0.00360(15) -0.00612(17)
O1 0.0183(7) 0.0359(8) 0.0479(9) 0.0085(7) -0.0130(6) -0.0083(6)
O2 0.0697(11) 0.0735(13) 0.0322(9) 0.0272(8) -0.0300(8) -0.0512(10)
C1 0.0161(8) 0.0223(9) 0.0198(8) 0.0013(7) -0.0075(6) -0.0061(7)
C2 0.0226(9) 0.0183(9) 0.0199(8) 0.0014(6) -0.0084(7) -0.0086(7)
C3 0.0232(9) 0.0163(8) 0.0165(8) 0.0012(6) -0.0076(6) -0.0046(7)
C4 0.0236(9) 0.0214(9) 0.0295(10) 0.0035(7) -0.0108(7) -0.0052(7)
C5 0.0305(10) 0.0245(10) 0.0419(12) 0.0038(8) -0.0183(9) -0.0005(8)
C6 0.0470(13) 0.0182(10) 0.0388(12) 0.0082(8) -0.0226(10) -0.0056(9)
C7 0.0426(12) 0.0267(11) 0.0415(12) 0.0154(9) -0.0116(10) -0.0143(9)
C8 0.0262(10) 0.0264(10) 0.0314(11) 0.0072(8) -0.0046(8) -0.0063(8)
C9 0.0196(8) 0.0160(8) 0.0169(8) 0.0019(6) -0.0035(6) -0.0052(7)
C10 0.0223(9) 0.0223(9) 0.0176(8) 0.0042(7) -0.0049(7) -0.0074(7)
C11 0.0365(11) 0.0258(10) 0.0169(9) 0.0026(7) -0.0058(7) -0.0126(8)
C12 0.0397(11) 0.0234(10) 0.0211(9) -0.0043(7) 0.0023(8) -0.0059(8)
C13 0.0264(10) 0.0293(11) 0.0336(11) -0.0017(8) -0.0016(8) 0.0017(8)
C14 0.0215(9) 0.0254(10) 0.0268(10) -0.0012(7) -0.0065(7) -0.0027(7)
C15 0.0191(8) 0.0166(8) 0.0217(9) -0.0013(6) -0.0072(7) -0.0023(7)
C16 0.0396(11) 0.0278(11) 0.0267(10) 0.0005(8) -0.0138(9) 0.0074(9)
C17 0.0392(12) 0.0267(11) 0.0449(13) 0.0037(9) -0.0149(10) 0.0105(9)
C18 0.0250(10) 0.0271(11) 0.0402(12) -0.0068(9) -0.0016(8) 0.0044(8)
C19 0.0370(12) 0.0385(13) 0.0265(11) -0.0005(9) 0.0030(9) 0.0069(10)
C20 0.0313(10) 0.0282(11) 0.0234(10) 0.0050(8) -0.0009(8) 0.0062(8)
C21 0.0158(8) 0.0171(8) 0.0156(8) 0.0000(6) -0.0039(6) 0.0007(6)
C22 0.0246(9) 0.0200(9) 0.0200(9) -0.0001(7) -0.0075(7) -0.0045(7)
C23 0.0236(9) 0.0280(10) 0.0197(9) -0.0006(7) -0.0103(7) -0.0021(8)
C24 0.0253(9) 0.0243(10) 0.0194(9) 0.0043(7) -0.0070(7) 0.0036(7)
C25 0.0302(10) 0.0185(9) 0.0262(10) 0.0032(7) -0.0107(8) -0.0036(7)
C26 0.0225(9) 0.0198(9) 0.0214(9) 0.0010(7) -0.0100(7) -0.0024(7)
C27 0.0162(8) 0.0149(8) 0.0182(8) 0.0033(6) -0.0052(6) -0.0015(6)
C28 0.0181(8) 0.0185(9) 0.0239(9) 0.0078(7) -0.0083(7) -0.0049(7)
C29 0.0173(8) 0.0161(9) 0.0350(10) 0.0072(7) -0.0082(7) -0.0025(7)
C30 0.0201(9) 0.0352(11) 0.0302(10) 0.0055(8) 0.0002(8) -0.0061(8)
C31 0.0199(9) 0.0369(11) 0.0280(10) 0.0084(8) -0.0131(7) -0.0125(8)
C32 0.0656(16) 0.0363(13) 0.0330(12) -0.0002(9) -0.0192(11) -0.0184(12)
C41 0.0291(10) 0.0311(11) 0.0321(11) 0.0079(8) -0.0047(8) -0.0063(9)
Cl1 0.0348(3) 0.0543(4) 0.0918(5) 0.0094(4) -0.0269(3) -0.0106(3)
Cl2 0.0456(3) 0.0352(3) 0.0432(3) -0.0065(2) -0.0097(2) 0.0025(2)
Cl3 0.0457(3) 0.0399(3) 0.0449(3) -0.0116(2) -0.0061(2) -0.0109(3)

loop_
_atom_type_symbol
_atom_type_description
_atom_type_scat_dispersion_real
_atom_type_scat_dispersion_imag
_atom_type_scat_source
C C 0.0033 0.0016 'International Tables Vol C Tables 4.2.6.8 and 6.1.1.4'
H H 0.0000 0.0000 'International Tables Vol C Tables 4.2.6.8 and 6.1.1.4'
O O 0.0106 0.0060 'International Tables Vol C Tables 4.2.6.8 and 6.1.1.4'
P P 0.1023 0.0942 'International Tables Vol C Tables 4.2.6.8 and 6.1.1.4'
S S 0.1246 0.1234 'International Tables Vol C Tables 4.2.6.8 and 6.1.1.4'
Ni Ni 0.3393 1.1124 'International Tables Vol C Tables 4.2.6.8 and 6.1.1.4'
Cl Cl 0.1484 0.1585 'International Tables Vol C Tables 4.2.6.8 and 6.1.1.4'

loop_
_geom_angle_atom_site_label_1
_geom_angle_atom_site_label_2
_geom_angle_atom_site_label_3
_geom_angle
_geom_angle_site_symmetry_1
_geom_angle_site_symmetry_3
_geom_angle_publ_flag
P1 Ni P2 87.486(17) . . ?
P1 Ni S2 172.727(19) . . ?
P2 Ni S2 96.342(18) . . ?
P1 Ni S1 97.330(17) . . ?
P2 Ni S1 175.060(18) . . ?
S2 Ni S1 78.751(17) . . ?
C9 P1 C3 105.31(8) . . ?
C9 P1 C1 107.43(8) . . ?
C3 P1 C1 104.56(8) . . ?
C9 P1 Ni 120.60(6) . . ?
C3 P1 Ni 109.67(6) . . ?
C1 P1 Ni 108.14(6) . . ?
C21 P2 C15 105.70(8) . . ?
C21 P2 C2 105.74(8) . . ?
C15 P2 C2 104.53(8) . . ?
C21 P2 Ni 115.92(6) . . ?
C15 P2 Ni 115.69(6) . . ?
C2 P2 Ni 108.26(6) . . ?
C27 S1 Ni 88.00(6) . . ?
C27 S2 Ni 88.28(5) . . ?
C2 C1 P1 106.45(11) . . ?
C2 C1 H1A 110.4 . . ?
P1 C1 H1A 110.4 . . ?
C2 C1 H1B 110.4 . . ?
P1 C1 H1B 110.4 . . ?
H1A C1 H1B 108.6 . . ?
C1 C2 P2 109.00(11) . . ?
C1 C2 H2A 109.9 . . ?
P2 C2 H2A 109.9 . . ?
C1 C2 H2B 109.9 . . ?
P2 C2 H2B 109.9 . . ?
H2A C2 H2B 108.3 . . ?
C4 C3 C8 118.82(17) . . ?
C4 C3 P1 119.77(13) . . ?
C8 C3 P1 121.41(14) . . ?
C5 C4 C3 120.73(17) . . ?
C5 C4 H4 119.6 . . ?
C3 C4 H4 119.6 . . ?
C6 C5 C4 119.93(19) . . ?
C6 C5 H5 120.0 . . ?
C4 C5 H5 120.0 . . ?
C5 C6 C7 120.12(18) . . ?
C5 C6 H6 119.9 . . ?
C7 C6 H6 119.9 . . ?
C6 C7 C8 120.20(18) . . ?
C6 C7 H7 119.9 . . ?
C8 C7 H7 119.9 . . ?
C7 C8 C3 120.19(18) . . ?
C7 C8 H8 119.9 . . ?
C3 C8 H8 119.9 . . ?
C10 C9 C14 119.34(16) . . ?
C10 C9 P1 118.13(13) . . ?
C14 C9 P1 122.43(13) . . ?
C11 C10 C9 120.28(17) . . ?
C11 C10 H10 119.9 . . ?
C9 C10 H10 119.9 . . ?
C10 C11 C12 120.19(18) . . ?
C10 C11 H11 119.9 . . ?
C12 C11 H11 119.9 . . ?
C13 C12 C11 119.83(17) . . ?
C13 C12 H12 120.1 . . ?
C11 C12 H12 120.1 . . ?
C12 C13 C14 120.39(18) . . ?
C12 C13 H13 119.8 . . ?
C14 C13 H13 119.8 . . ?
C13 C14 C9 119.94(18) . . ?
C13 C14 H14 120.0 . . ?
C9 C14 H14 120.0 . . ?
C20 C15 C16 118.58(17) . . ?
C20 C15 P2 123.77(14) . . ?
C16 C15 P2 117.64(14) . . ?
C17 C16 C15 120.62(19) . . ?
C17 C16 H16 119.7 . . ?
C15 C16 H16 119.7 . . ?
C16 C17 C18 120.31(19) . . ?
C16 C17 H17 119.8 . . ?
C18 C17 H17 119.8 . . ?
C19 C18 C17 119.40(19) . . ?
C19 C18 H18 120.3 . . ?
C17 C18 H18 120.3 . . ?
C18 C19 C20 120.64(19) . . ?
C18 C19 H19 119.7 . . ?
C20 C19 H19 119.7 . . ?
C15 C20 C19 120.43(18) . . ?
C15 C20 H20 119.8 . . ?
C19 C20 H20 119.8 . . ?
C26 C21 C22 119.22(16) . . ?
C26 C21 P2 119.80(13) . . ?
C22 C21 P2 120.97(13) . . ?
C23 C22 C21 120.20(17) . . ?
C23 C22 H22 119.9 . . ?
C21 C22 H22 119.9 . . ?
C22 C23 C24 120.09(17) . . ?
C22 C23 H23 120.0 . . ?
C24 C23 H23 120.0 . . ?
C25 C24 C23 119.89(17) . . ?
C25 C24 H24 120.1 . . ?
C23 C24 H24 120.1 . . ?
C24 C25 C26 120.49(17) . . ?
C24 C25 H25 119.8 . . ?
C26 C25 H25 119.8 . . ?
C25 C26 C21 120.11(16) . . ?
C25 C26 H26 119.9 . . ?
C21 C26 H26 119.9 . . ?
C28 C27 S2 129.93(13) . . ?
C28 C27 S1 125.22(13) . . ?
S2 C27 S1 104.85(9) . . ?
C27 C28 C29 126.27(16) . . ?
C27 C28 C31 119.20(15) . . ?
C29 C28 C31 114.53(15) . . ?
O1 C29 C28 118.11(17) . . ?
O1 C29 C30 119.55(17) . . ?
C28 C29 C30 122.35(16) . . ?
C29 C30 H30A 109.5 . . ?
C29 C30 H30B 109.5 . . ?
H30A C30 H30B 109.5 . . ?
C29 C30 H30C 109.5 . . ?
H30A C30 H30C 109.5 . . ?
H30B C30 H30C 109.5 . . ?
O2 C31 C32 119.24(19) . . ?
O2 C31 C28 122.98(18) . . ?
C32 C31 C28 117.67(16) . . ?
C31 C32 H32A 109.5 . . ?
C31 C32 H32B 109.5 . . ?
H32A C32 H32B 109.5 . . ?
C31 C32 H32C 109.5 . . ?
H32A C32 H32C 109.5 . . ?
H32B C32 H32C 109.5 . . ?
Cl1 C41 Cl3 110.23(11) . . ?
Cl1 C41 Cl2 110.71(12) . . ?
Cl3 C41 Cl2 109.82(11) . . ?
Cl1 C41 H41 108.7 . . ?
Cl3 C41 H41 108.7 . . ?
Cl2 C41 H41 108.7 . . ?

loop_
_geom_bond_atom_site_label_1
_geom_bond_atom_site_label_2
_geom_bond_distance
_geom_bond_site_symmetry_2
_geom_bond_publ_flag
Ni P1 2.1661(5) . ?
Ni P2 2.1749(5) . ?
Ni S2 2.1852(5) . ?
Ni S1 2.1903(5) . ?
P1 C9 1.8094(17) . ?
P1 C3 1.8229(17) . ?
P1 C1 1.8287(17) . ?
P2 C21 1.8145(17) . ?
P2 C15 1.8175(17) . ?
P2 C2 1.8463(17) . ?
S1 C27 1.7534(17) . ?
S2 C27 1.7489(17) . ?
O1 C29 1.231(2) . ?
O2 C31 1.212(2) . ?
C1 C2 1.528(2) . ?
C1 H1A 0.9900 . ?
C1 H1B 0.9900 . ?
C2 H2A 0.9900 . ?
C2 H2B 0.9900 . ?
C3 C4 1.391(2) . ?
C3 C8 1.394(2) . ?
C4 C5 1.385(3) . ?
C4 H4 0.9500 . ?
C5 C6 1.376(3) . ?
C5 H5 0.9500 . ?
C6 C7 1.383(3) . ?
C6 H6 0.9500 . ?
C7 C8 1.386(3) . ?
C7 H7 0.9500 . ?
C8 H8 0.9500 . ?
C9 C10 1.393(2) . ?
C9 C14 1.394(2) . ?
C10 C11 1.384(2) . ?
C10 H10 0.9500 . ?
C11 C12 1.384(3) . ?
C11 H11 0.9500 . ?
C12 C13 1.384(3) . ?
C12 H12 0.9500 . ?
C13 C14 1.387(3) . ?
C13 H13 0.9500 . ?
C14 H14 0.9500 . ?
C15 C20 1.385(2) . ?
C15 C16 1.393(3) . ?
C16 C17 1.383(3) . ?
C16 H16 0.9500 . ?
C17 C18 1.383(3) . ?
C17 H17 0.9500 . ?
C18 C19 1.374(3) . ?
C18 H18 0.9500 . ?
C19 C20 1.389(3) . ?
C19 H19 0.9500 . ?
C20 H20 0.9500 . ?
C21 C26 1.388(2) . ?
C21 C22 1.398(2) . ?
C22 C23 1.384(2) . ?
C22 H22 0.9500 . ?
C23 C24 1.388(3) . ?
C23 H23 0.9500 . ?
C24 C25 1.376(3) . ?
C24 H24 0.9500 . ?
C25 C26 1.388(2) . ?
C25 H25 0.9500 . ?
C26 H26 0.9500 . ?
C27 C28 1.366(2) . ?
C28 C29 1.468(2) . ?
C28 C31 1.497(3) . ?
C29 C30 1.498(3) . ?
C30 H30A 0.9800 . ?
C30 H30B 0.9800 . ?
C30 H30C 0.9800 . ?
C31 C32 1.497(3) . ?
C32 H32A 0.9800 . ?
C32 H32B 0.9800 . ?
C32 H32C 0.9800 . ?
C41 Cl1 1.754(2) . ?
C41 Cl3 1.756(2) . ?
C41 Cl2 1.758(2) . ?
C41 H41 1.0000 . ?

loop_
_geom_hbond_atom_site_label_D
_geom_hbond_atom_site_label_H
_geom_hbond_atom_site_label_A
_geom_hbond_distance_DH
_geom_hbond_distance_HA
_geom_hbond_distance_DA
_geom_hbond_angle_DHA
_geom_hbond_site_symmetry_A
C41 H41 O2 1.00 2.12 3.019(2) 149.3 .

loop_
_geom_torsion_atom_site_label_1
_geom_torsion_atom_site_label_2
_geom_torsion_atom_site_label_3
_geom_torsion_atom_site_label_4
_geom_torsion
_geom_torsion_site_symmetry_1
_geom_torsion_site_symmetry_2
_geom_torsion_site_symmetry_3
_geom_torsion_site_symmetry_4
_geom_torsion_publ_flag
C9 P1 C1 C2 175.52(11) . . . . ?
C3 P1 C1 C2 -72.92(13) . . . . ?
Ni P1 C1 C2 43.89(12) . . . . ?
P1 C1 C2 P2 -47.71(14) . . . . ?
C21 P2 C2 C1 -91.78(13) . . . . ?
C15 P2 C2 C1 156.90(12) . . . . ?
Ni P2 C2 C1 33.05(13) . . . . ?
C9 P1 C3 C4 -120.60(15) . . . . ?
C1 P1 C3 C4 126.32(14) . . . . ?
Ni P1 C3 C4 10.57(16) . . . . ?
C9 P1 C3 C8 60.02(16) . . . . ?
C1 P1 C3 C8 -53.06(16) . . . . ?
Ni P1 C3 C8 -168.80(13) . . . . ?
C8 C3 C4 C5 0.1(3) . . . . ?
P1 C3 C4 C5 -179.29(15) . . . . ?
C3 C4 C5 C6 -0.5(3) . . . . ?
C4 C5 C6 C7 0.9(3) . . . . ?
C5 C6 C7 C8 -0.9(3) . . . . ?
C6 C7 C8 C3 0.4(3) . . . . ?
C4 C3 C8 C7 0.0(3) . . . . ?
P1 C3 C8 C7 179.35(16) . . . . ?
C3 P1 C9 C10 60.96(14) . . . . ?
C1 P1 C9 C10 172.00(13) . . . . ?
Ni P1 C9 C10 -63.61(14) . . . . ?
C3 P1 C9 C14 -122.70(15) . . . . ?
C1 P1 C9 C14 -11.66(17) . . . . ?
Ni P1 C9 C14 112.73(14) . . . . ?
C14 C9 C10 C11 -1.3(2) . . . . ?
P1 C9 C10 C11 175.17(13) . . . . ?
C9 C10 C11 C12 1.0(3) . . . . ?
C10 C11 C12 C13 0.3(3) . . . . ?
C11 C12 C13 C14 -1.4(3) . . . . ?
C12 C13 C14 C9 1.1(3) . . . . ?
C10 C9 C14 C13 0.2(3) . . . . ?
P1 C9 C14 C13 -176.09(15) . . . . ?
C21 P2 C15 C20 2.85(18) . . . . ?
C2 P2 C15 C20 114.19(17) . . . . ?
Ni P2 C15 C20 -126.88(15) . . . . ?
C21 P2 C15 C16 -178.18(15) . . . . ?
C2 P2 C15 C16 -66.84(16) . . . . ?
Ni P2 C15 C16 52.10(16) . . . . ?
C20 C15 C16 C17 -1.0(3) . . . . ?
P2 C15 C16 C17 179.92(16) . . . . ?
C15 C16 C17 C18 0.4(3) . . . . ?
C16 C17 C18 C19 0.1(3) . . . . ?
C17 C18 C19 C20 0.0(3) . . . . ?
C16 C15 C20 C19 1.2(3) . . . . ?
P2 C15 C20 C19 -179.87(16) . . . . ?
C18 C19 C20 C15 -0.7(3) . . . . ?
C15 P2 C21 C26 -114.85(14) . . . . ?
C2 P2 C21 C26 134.67(14) . . . . ?
Ni P2 C21 C26 14.74(15) . . . . ?
C15 P2 C21 C22 64.02(15) . . . . ?
C2 P2 C21 C22 -46.47(15) . . . . ?
Ni P2 C21 C22 -166.39(12) . . . . ?
C26 C21 C22 C23 0.3(3) . . . . ?
P2 C21 C22 C23 -178.57(13) . . . . ?
C21 C22 C23 C24 -0.2(3) . . . . ?
C22 C23 C24 C25 0.1(3) . . . . ?
C23 C24 C25 C26 -0.1(3) . . . . ?
C24 C25 C26 C21 0.2(3) . . . . ?
C22 C21 C26 C25 -0.3(3) . . . . ?
P2 C21 C26 C25 178.58(14) . . . . ?
Ni S2 C27 C28 176.96(17) . . . . ?
Ni S2 C27 S1 -2.94(7) . . . . ?
Ni S1 C27 C28 -176.97(15) . . . . ?
Ni S1 C27 S2 2.94(7) . . . . ?
S2 C27 C28 C29 -6.8(3) . . . . ?
S1 C27 C28 C29 173.05(13) . . . . ?
S2 C27 C28 C31 173.87(14) . . . . ?
S1 C27 C28 C31 -6.2(2) . . . . ?
C27 C28 C29 O1 -160.93(18) . . . . ?
C31 C28 C29 O1 18.4(2) . . . . ?
C27 C28 C29 C30 18.8(3) . . . . ?
C31 C28 C29 C30 -161.87(17) . . . . ?
C27 C28 C31 O2 50.7(3) . . . . ?
C29 C28 C31 O2 -128.7(2) . . . . ?
C27 C28 C31 C32 -125.5(2) . . . . ?
C29 C28 C31 C32 55.1(2) . . . . ?
